data_7039670
loop_
_publ_author_name
'Schwedtmann, Kai'
'Schoemaker, Robin'
'Hennersdorf, Felix'
'Bauz\'a, Antonio'
'Frontera, Antonio'
'Weiss, Robert'
'Weigand, Jan J.'

_publ_section_title
;
 Cationic 5-phosphonio-substituted N-heterocyclic carbenes.
;
_journal_issue 28
_journal_name_full 'Dalton transactions (Cambridge, England : 2003)'
_journal_page_first 11384
_journal_page_last 11396
_journal_paper_doi 10.1039/c6dt01871h
_journal_volume 45
_journal_year 2016
_chemical_formula_moiety 'C40 H47 Cl2 N2 P, 2(C F3 O3 S)'
_chemical_formula_sum 'C42 H47 Cl2 F6 N2 O6 P S2'
_chemical_formula_weight 955.80
_space_group_crystal_system monoclinic
_space_group_IT_number 14
_space_group_name_Hall '-P 2yn'
_space_group_name_H-M_alt 'P 1 21/n 1'
_symmetry_space_group_name_Hall '-P 2yn'
_symmetry_space_group_name_H-M 'P 1 21/n 1'
_atom_sites_solution_hydrogens geom
_audit_creation_method
;
Olex2 1.2
(compiled 2015.09.30 svn.r3233 for OlexSys, GUI svn.r5103)
;
_audit_update_record
;
2016-06-02 deposited with the CCDC.
2016-06-03 downloaded from the CCDC.
;
_cell_angle_alpha 90
_cell_angle_beta 107.78(2)
_cell_angle_gamma 90
_cell_formula_units_Z 4
_cell_length_a 14.924(13)
_cell_length_b 15.476(13)
_cell_length_c 20.278(18)
_cell_measurement_reflns_used 9119
_cell_measurement_temperature 153(2)
_cell_measurement_theta_max 29.143
_cell_measurement_theta_min 1.498
_cell_volume 4460(7)
_computing_cell_refinement 'CrysAlisPro 1.171.38.41 (Rigaku OD, 2015)'
_computing_data_collection 'CrysAlisPro 1.171.38.41 (Rigaku OD, 2015)'
_computing_data_reduction 'CrysAlisPro 1.171.38.41 (Rigaku OD, 2015)'
_computing_molecular_graphics 'Olex2 (Dolomanov et al., 2009)'
_computing_publication_material 'Olex2 (Dolomanov et al., 2009)'
_computing_structure_refinement 'ShelXL (Sheldrick, 2015)'
_diffrn_ambient_temperature 153.15
_diffrn_measured_fraction_theta_full 1.000
_diffrn_measured_fraction_theta_max 0.996
_diffrn_measurement_device_type 'Bruker APEX-II CCD'
_diffrn_measurement_method '\f and \w scans'
_diffrn_radiation_type MoK\a
_diffrn_radiation_wavelength 0.71073
_diffrn_reflns_av_R_equivalents 0.0308
_diffrn_reflns_av_unetI/netI 0.0384
_diffrn_reflns_Laue_measured_fraction_full 1.000
_diffrn_reflns_Laue_measured_fraction_max 0.996
_diffrn_reflns_limit_h_max 20
_diffrn_reflns_limit_h_min -20
_diffrn_reflns_limit_k_max 21
_diffrn_reflns_limit_k_min -21
_diffrn_reflns_limit_l_max 27
_diffrn_reflns_limit_l_min -27
_diffrn_reflns_number 40162
_diffrn_reflns_point_group_measured_fraction_full 1.000
_diffrn_reflns_point_group_measured_fraction_max 0.996
_diffrn_reflns_theta_full 25.242
_diffrn_reflns_theta_max 29.143
_diffrn_reflns_theta_min 1.498
_diffrn_standards_number 0
_exptl_absorpt_coefficient_mu 0.348
_exptl_absorpt_correction_T_max 0.7458
_exptl_absorpt_correction_T_min 0.7123
_exptl_absorpt_correction_type multi-scan
_exptl_absorpt_process_details
;
SADABS-2012/1 (Bruker,2012) was used for absorption correction.
wR2(int) was 0.0520 before and 0.0394 after correction.
The Ratio of minimum to maximum transmission is 0.9551.
The \l/2 correction factor is 0.0015.
;
_exptl_crystal_colour colourless
_exptl_crystal_colour_primary colourless
_exptl_crystal_density_diffrn 1.424
_exptl_crystal_description block
_exptl_crystal_F_000 1984
_exptl_crystal_size_max 0.2
_exptl_crystal_size_mid 0.15
_exptl_crystal_size_min 0.1
_refine_diff_density_max 0.621
_refine_diff_density_min -0.480
_refine_diff_density_rms 0.063
_refine_ls_extinction_method none
_refine_ls_goodness_of_fit_ref 1.039
_refine_ls_hydrogen_treatment constr
_refine_ls_matrix_type full
_refine_ls_number_parameters 559
_refine_ls_number_reflns 11957
_refine_ls_number_restraints 0
_refine_ls_restrained_S_all 1.039
_refine_ls_R_factor_all 0.0630
_refine_ls_R_factor_gt 0.0439
_refine_ls_shift/su_max 0.001
_refine_ls_shift/su_mean 0.000
_refine_ls_structure_factor_coef Fsqd
_refine_ls_weighting_details 'w=1/[\s^2^(Fo^2^)+(0.0504P)^2^+2.5316P] where P=(Fo^2^+2Fc^2^)/3'
_refine_ls_weighting_scheme calc
_refine_ls_wR_factor_gt 0.1064
_refine_ls_wR_factor_ref 0.1162
_reflns_Friedel_coverage 0.000
_reflns_number_gt 9119
_reflns_number_total 11957
_reflns_threshold_expression 'I > 2\s(I)'
_cod_data_source_file c6dt01871h2.cif
_cod_data_source_block 14bOTf
_cod_depositor_comments 'Adding full bibliography for 7039669--7039682.cif.'
_cod_database_code 7039670
_shelx_space_group_comment
;
The symmetry employed for this shelxl refinement is uniquely defined
by the following loop, which should always be used as a source of
symmetry information in preference to the above space-group names.
They are only intended as comments.
;
_olex2_refinement_description
;
1. Fixed Uiso
 At 1.2 times of:
  All C(H) groups
 At 1.5 times of:
  All C(H,H,H) groups
2.a Ternary CH refined with riding coordinates:
 C22(H22), C13(H13), C10(H10), C25(H25)
2.b Aromatic/amide H refined with riding coordinates:
 C29(H29), C38(H38), C32(H32), C31(H31), C30(H30), C18(H18), C19(H19),
 C37(H37), C35(H35), C39(H39), C33(H33), C36(H36), C8(H8), C7(H7), C6(H6),
 C20(H20)
2.c Idealised Me refined as rotating group:
 C15(H15A,H15B,H15C), C11(H11A,H11B,H11C), C24(H24A,H24B,H24C), C27(H27A,H27B,
 H27C), C12(H12A,H12B,H12C), C40(H40A,H40B,H40C), C26(H26A,H26B,H26C), C14(H14A,
 H14B,H14C), C23(H23A,H23B,H23C)
;
_shelx_shelxl_version_number 2014/7
_olex2_submission_special_instructions 'No special instructions were received'

loop_
_space_group_symop_operation_xyz
'x, y, z'
'-x+1/2, y+1/2, -z+1/2'
'-x, -y, -z'
'x-1/2, -y-1/2, z-1/2'

loop_
_atom_site_label
_atom_site_type_symbol
_atom_site_fract_x
_atom_site_fract_y
_atom_site_fract_z
_atom_site_U_iso_or_equiv
_atom_site_adp_type
_atom_site_occupancy
_atom_site_site_symmetry_order
_atom_site_calc_flag
_atom_site_refinement_flags_posn
Cl2 Cl 0.58089(3) 0.46499(3) 0.44030(3) 0.03325(12) Uani 1 1 d .
Cl1 Cl 0.91035(3) 0.32409(3) 0.57493(2) 0.02079(10) Uani 1 1 d .
S1 S 0.34651(4) 0.65728(4) 0.24209(3) 0.03166(12) Uani 1 1 d .
S2 S 0.34690(3) 0.73315(3) 0.80341(2) 0.02360(11) Uani 1 1 d .
P11 P 0.54788(3) 0.23994(3) 0.41330(2) 0.01670(10) Uani 1 1 d .
O6 O 0.26524(12) 0.74567(14) 0.82533(9) 0.0512(5) Uani 1 1 d .
F2 F 0.52804(13) 0.6558(2) 0.26154(10) 0.1122(10) Uani 1 1 d .
O1 O 0.3429(2) 0.74298(14) 0.21477(11) 0.0838(8) Uani 1 1 d .
O3 O 0.36583(11) 0.65247(11) 0.31637(7) 0.0359(4) Uani 1 1 d .
O2 O 0.27503(12) 0.60084(13) 0.20183(8) 0.0488(5) Uani 1 1 d .
O4 O 0.32945(11) 0.70134(10) 0.73357(7) 0.0320(3) Uani 1 1 d .
F1 F 0.44591(12) 0.61118(16) 0.16194(8) 0.0858(7) Uani 1 1 d .
F3 F 0.46468(16) 0.52942(17) 0.25270(12) 0.1005(8) Uani 1 1 d .
O5 O 0.41534(11) 0.80155(10) 0.82243(8) 0.0346(3) Uani 1 1 d .
N2 N 0.75289(10) 0.40602(9) 0.50512(7) 0.0161(3) Uani 1 1 d .
N1 N 0.74261(10) 0.26473(9) 0.49692(7) 0.0142(3) Uani 1 1 d .
C29 C 0.57107(13) 0.06574(13) 0.44305(9) 0.0243(4) Uani 1 1 d .
H29 H 0.5633 0.0800 0.4866 0.029 Uiso 1 1 calc R
C38 C 0.42742(15) 0.27890(15) 0.56668(10) 0.0321(5) Uani 1 1 d .
H38 H 0.4435 0.3022 0.6121 0.039 Uiso 1 1 calc R
C32 C 0.58997(16) 0.02364(15) 0.31464(11) 0.0339(5) Uani 1 1 d .
H32 H 0.5956 0.0084 0.2707 0.041 Uiso 1 1 calc R
C15 C 0.91595(17) 0.23427(15) 0.41415(11) 0.0350(5) Uani 1 1 d .
H15A H 0.9183 0.2782 0.4495 0.052 Uiso 1 1 calc GR
H15B H 0.9228 0.2622 0.3726 0.052 Uiso 1 1 calc GR
H15C H 0.9672 0.1928 0.4321 0.052 Uiso 1 1 calc GR
C31 C 0.59372(16) -0.04008(14) 0.36313(12) 0.0353(5) Uani 1 1 d .
H31 H 0.6028 -0.0986 0.3525 0.042 Uiso 1 1 calc R
C34 C 0.46903(12) 0.24327(12) 0.46417(9) 0.0197(4) Uani 1 1 d .
C30 C 0.58430(15) -0.01903(14) 0.42719(11) 0.0315(5) Uani 1 1 d .
H30 H 0.5870 -0.0632 0.4603 0.038 Uiso 1 1 calc R
C18 C 0.84153(13) 0.61942(12) 0.58065(10) 0.0232(4) Uani 1 1 d .
H18 H 0.8493 0.6523 0.6216 0.028 Uiso 1 1 calc R
C11 C 0.65331(15) 0.12316(15) 0.63866(10) 0.0312(5) Uani 1 1 d .
H11A H 0.6778 0.0662 0.6565 0.047 Uiso 1 1 calc GR
H11B H 0.5999 0.1161 0.5966 0.047 Uiso 1 1 calc GR
H11C H 0.6326 0.1539 0.6737 0.047 Uiso 1 1 calc GR
C17 C 0.80305(12) 0.53653(12) 0.57544(9) 0.0191(3) Uani 1 1 d .
C22 C 0.77166(14) 0.49971(13) 0.63438(9) 0.0238(4) Uani 1 1 d .
H22 H 0.7441 0.4412 0.6203 0.029 Uiso 1 1 calc R
C24 C 0.85599(17) 0.48971(17) 0.70022(10) 0.0378(5) Uani 1 1 d .
H24A H 0.9034 0.4524 0.6904 0.057 Uiso 1 1 calc GR
H24B H 0.8348 0.4638 0.7370 0.057 Uiso 1 1 calc GR
H24C H 0.8835 0.5466 0.7152 0.057 Uiso 1 1 calc GR
C13 C 0.82159(14) 0.18695(12) 0.39586(9) 0.0210(4) Uani 1 1 d .
H13 H 0.7702 0.2310 0.3817 0.025 Uiso 1 1 calc R
C28 C 0.56913(12) 0.13078(12) 0.39444(9) 0.0193(3) Uani 1 1 d .
C3 C 0.66175(12) 0.38573(12) 0.46677(9) 0.0189(3) Uani 1 1 d .
C19 C 0.86844(13) 0.65413(12) 0.52643(10) 0.0242(4) Uani 1 1 d .
H19 H 0.8935 0.7110 0.5306 0.029 Uiso 1 1 calc R
C37 C 0.33878(15) 0.24501(15) 0.53650(12) 0.0333(5) Uani 1 1 d .
H37 H 0.2941 0.2453 0.5613 0.040 Uiso 1 1 calc R
C27 C 0.90999(17) 0.46997(16) 0.37855(11) 0.0364(5) Uani 1 1 d .
H27A H 0.9264 0.5278 0.3662 0.055 Uiso 1 1 calc GR
H27B H 0.9060 0.4300 0.3403 0.055 Uiso 1 1 calc GR
H27C H 0.9585 0.4499 0.4202 0.055 Uiso 1 1 calc GR
C35 C 0.37913(13) 0.20854(13) 0.43365(10) 0.0248(4) Uani 1 1 d .
H35 H 0.3628 0.1840 0.3886 0.030 Uiso 1 1 calc R
C12 C 0.81333(15) 0.18834(15) 0.68822(9) 0.0307(5) Uani 1 1 d .
H12A H 0.7912 0.2193 0.7225 0.046 Uiso 1 1 calc GR
H12B H 0.8627 0.2222 0.6776 0.046 Uiso 1 1 calc GR
H12C H 0.8387 0.1320 0.7070 0.046 Uiso 1 1 calc GR
C21 C 0.82297(12) 0.52392(12) 0.45847(9) 0.0192(3) Uani 1 1 d .
C40 C 0.49833(14) 0.29566(14) 0.33306(9) 0.0260(4) Uani 1 1 d .
H40A H 0.4454 0.2623 0.3035 0.039 Uiso 1 1 calc GR
H40B H 0.5464 0.3025 0.3096 0.039 Uiso 1 1 calc GR
H40C H 0.4761 0.3527 0.3421 0.039 Uiso 1 1 calc GR
C39 C 0.49330(14) 0.27902(13) 0.53060(9) 0.0252(4) Uani 1 1 d .
H39 H 0.5540 0.3031 0.5509 0.030 Uiso 1 1 calc R
C5 C 0.76566(12) 0.13229(12) 0.56661(8) 0.0186(3) Uani 1 1 d .
C9 C 0.81086(12) 0.13801(11) 0.45832(8) 0.0179(3) Uani 1 1 d .
C33 C 0.57802(14) 0.10959(14) 0.32949(9) 0.0260(4) Uani 1 1 d .
H33 H 0.5759 0.1534 0.2962 0.031 Uiso 1 1 calc R
C26 C 0.73951(18) 0.51250(16) 0.33029(11) 0.0402(6) Uani 1 1 d .
H26A H 0.7568 0.5721 0.3231 0.060 Uiso 1 1 calc GR
H26B H 0.6786 0.5122 0.3392 0.060 Uiso 1 1 calc GR
H26C H 0.7351 0.4782 0.2888 0.060 Uiso 1 1 calc GR
C16 C 0.79476(12) 0.49201(11) 0.51390(9) 0.0162(3) Uani 1 1 d .
C10 C 0.73079(13) 0.17507(13) 0.62182(8) 0.0208(4) Uani 1 1 d .
H10 H 0.7047 0.2331 0.6043 0.025 Uiso 1 1 calc R
C14 C 0.81512(15) 0.12901(14) 0.33348(9) 0.0275(4) Uani 1 1 d .
H14A H 0.8128 0.1650 0.2932 0.041 Uiso 1 1 calc GR
H14B H 0.7580 0.0937 0.3233 0.041 Uiso 1 1 calc GR
H14C H 0.8704 0.0912 0.3440 0.041 Uiso 1 1 calc GR
C23 C 0.69557(17) 0.55696(16) 0.64801(13) 0.0376(5) Uani 1 1 d .
H23A H 0.7222 0.6138 0.6643 0.056 Uiso 1 1 calc GR
H23B H 0.6723 0.5300 0.6834 0.056 Uiso 1 1 calc GR
H23C H 0.6435 0.5638 0.6051 0.056 Uiso 1 1 calc GR
C2 C 0.65329(12) 0.29819(11) 0.46014(8) 0.0161(3) Uani 1 1 d .
C25 C 0.81476(15) 0.47350(13) 0.39256(9) 0.0254(4) Uani 1 1 d .
H25 H 0.7956 0.4130 0.3992 0.030 Uiso 1 1 calc R
C36 C 0.31435(14) 0.21044(14) 0.47016(12) 0.0311(5) Uani 1 1 d .
H36 H 0.2529 0.1880 0.4497 0.037 Uiso 1 1 calc R
C4 C 0.77289(12) 0.17442(11) 0.50727(8) 0.0156(3) Uani 1 1 d .
C8 C 0.84224(15) 0.05313(12) 0.47108(10) 0.0254(4) Uani 1 1 d .
H8 H 0.8690 0.0253 0.4398 0.030 Uiso 1 1 calc R
C7 C 0.83521(15) 0.00831(13) 0.52877(10) 0.0286(4) Uani 1 1 d .
H7 H 0.8567 -0.0497 0.5360 0.034 Uiso 1 1 calc R
C6 C 0.79742(14) 0.04687(12) 0.57564(9) 0.0246(4) Uani 1 1 d .
H6 H 0.7929 0.0149 0.6145 0.030 Uiso 1 1 calc R
C1 C 0.79901(12) 0.33139(11) 0.52320(8) 0.0154(3) Uani 1 1 d .
C20 C 0.85953(13) 0.60754(12) 0.46635(10) 0.0221(4) Uani 1 1 d .
H20 H 0.8786 0.6329 0.4301 0.027 Uiso 1 1 calc R
C41 C 0.4528(2) 0.6120(3) 0.22938(14) 0.0609(9) Uani 1 1 d .
F6 F 0.42846(15) 0.66160(11) 0.92409(7) 0.0695(6) Uani 1 1 d .
F5 F 0.35418(18) 0.57421(11) 0.84468(9) 0.0923(8) Uani 1 1 d .
F4 F 0.48723(16) 0.62522(14) 0.84409(11) 0.0882(7) Uani 1 1 d .
C42 C 0.4074(2) 0.64385(16) 0.85653(12) 0.0445(6) Uani 1 1 d .

loop_
_atom_site_aniso_label
_atom_site_aniso_U_11
_atom_site_aniso_U_22
_atom_site_aniso_U_33
_atom_site_aniso_U_23
_atom_site_aniso_U_13
_atom_site_aniso_U_12
Cl2 0.0200(2) 0.0207(2) 0.0520(3) 0.0026(2) 0.0004(2) 0.00627(18)
Cl1 0.01655(19) 0.0194(2) 0.02195(19) -0.00113(16) -0.00072(15) 0.00000(16)
S1 0.0398(3) 0.0337(3) 0.0245(2) -0.0003(2) 0.0144(2) -0.0008(2)
S2 0.0266(2) 0.0238(2) 0.0202(2) 0.00082(18) 0.00688(18) -0.00161(19)
P11 0.0150(2) 0.0200(2) 0.01307(18) 0.00036(17) 0.00137(15) -0.00184(17)
O6 0.0402(10) 0.0754(14) 0.0451(10) -0.0068(9) 0.0237(8) 0.0006(9)
F2 0.0467(10) 0.233(3) 0.0663(12) -0.0760(16) 0.0314(9) -0.0582(14)
O1 0.172(3) 0.0396(12) 0.0535(12) 0.0128(10) 0.0543(15) 0.0087(14)
O3 0.0433(9) 0.0430(9) 0.0245(7) -0.0018(7) 0.0150(6) -0.0042(7)
O2 0.0361(9) 0.0742(14) 0.0349(8) -0.0090(9) 0.0091(7) -0.0119(9)
O4 0.0424(9) 0.0314(8) 0.0203(6) -0.0001(6) 0.0067(6) -0.0008(7)
F1 0.0579(11) 0.164(2) 0.0485(9) -0.0512(12) 0.0359(8) -0.0399(12)
F3 0.0879(16) 0.111(2) 0.1046(17) -0.0046(15) 0.0326(13) 0.0552(14)
O5 0.0388(9) 0.0268(8) 0.0329(7) 0.0031(6) 0.0029(6) -0.0076(7)
N2 0.0155(7) 0.0139(7) 0.0181(6) -0.0004(5) 0.0040(5) -0.0003(6)
N1 0.0148(7) 0.0141(7) 0.0129(6) -0.0001(5) 0.0030(5) -0.0005(5)
C29 0.0242(9) 0.0262(10) 0.0211(8) 0.0003(7) 0.0051(7) -0.0041(8)
C38 0.0337(11) 0.0411(13) 0.0235(9) 0.0012(9) 0.0115(8) 0.0084(10)
C32 0.0373(12) 0.0365(12) 0.0281(10) -0.0138(9) 0.0101(9) -0.0063(10)
C15 0.0463(13) 0.0323(12) 0.0321(10) -0.0066(9) 0.0206(10) -0.0132(10)
C31 0.0365(12) 0.0245(11) 0.0437(12) -0.0097(9) 0.0105(10) -0.0034(9)
C34 0.0171(8) 0.0208(9) 0.0207(8) 0.0013(7) 0.0048(7) 0.0013(7)
C30 0.0334(11) 0.0241(10) 0.0368(11) 0.0038(9) 0.0104(9) -0.0017(9)
C18 0.0234(9) 0.0196(9) 0.0257(9) -0.0061(7) 0.0061(7) 0.0002(7)
C11 0.0321(11) 0.0411(12) 0.0228(9) 0.0007(9) 0.0121(8) -0.0074(9)
C17 0.0181(8) 0.0177(8) 0.0213(8) -0.0005(7) 0.0059(7) 0.0024(7)
C22 0.0288(10) 0.0225(9) 0.0233(9) -0.0028(7) 0.0126(8) -0.0012(8)
C24 0.0443(13) 0.0484(14) 0.0215(9) 0.0024(9) 0.0113(9) 0.0023(11)
C13 0.0285(10) 0.0195(9) 0.0168(8) 0.0019(7) 0.0094(7) 0.0042(7)
C28 0.0163(8) 0.0220(9) 0.0178(8) -0.0032(7) 0.0024(6) -0.0040(7)
C3 0.0156(8) 0.0184(9) 0.0212(8) 0.0008(7) 0.0033(6) 0.0011(7)
C19 0.0224(9) 0.0155(9) 0.0336(10) -0.0013(7) 0.0069(8) -0.0022(7)
C37 0.0286(11) 0.0379(12) 0.0402(11) 0.0112(10) 0.0208(9) 0.0100(9)
C27 0.0489(14) 0.0353(12) 0.0322(10) 0.0015(9) 0.0229(10) 0.0071(11)
C35 0.0201(9) 0.0246(10) 0.0282(9) 0.0004(8) 0.0053(7) -0.0013(8)
C12 0.0304(11) 0.0428(13) 0.0168(8) -0.0043(8) 0.0041(7) -0.0034(9)
C21 0.0199(8) 0.0176(8) 0.0190(8) 0.0014(7) 0.0044(7) 0.0019(7)
C40 0.0266(10) 0.0313(10) 0.0159(8) 0.0049(7) 0.0002(7) 0.0020(8)
C39 0.0233(9) 0.0301(11) 0.0205(8) -0.0005(8) 0.0042(7) 0.0013(8)
C5 0.0196(8) 0.0190(9) 0.0149(7) 0.0008(7) 0.0019(6) -0.0024(7)
C9 0.0198(8) 0.0169(8) 0.0151(7) -0.0015(6) 0.0026(6) -0.0004(7)
C33 0.0289(10) 0.0302(11) 0.0186(8) -0.0037(8) 0.0067(7) -0.0058(8)
C26 0.0468(14) 0.0414(13) 0.0237(10) 0.0001(9) -0.0024(9) -0.0053(11)
C16 0.0155(8) 0.0118(8) 0.0200(8) -0.0001(6) 0.0035(6) 0.0006(6)
C10 0.0238(9) 0.0239(9) 0.0140(7) 0.0017(7) 0.0047(7) -0.0006(7)
C14 0.0319(10) 0.0322(11) 0.0198(8) -0.0030(8) 0.0101(8) -0.0001(9)
C23 0.0404(13) 0.0354(12) 0.0477(13) -0.0032(10) 0.0293(11) 0.0024(10)
C2 0.0146(8) 0.0168(8) 0.0155(7) 0.0013(6) 0.0026(6) 0.0002(6)
C25 0.0394(11) 0.0183(9) 0.0196(8) 0.0015(7) 0.0105(8) -0.0020(8)
C36 0.0193(9) 0.0312(11) 0.0439(12) 0.0060(9) 0.0114(9) 0.0002(8)
C4 0.0169(8) 0.0123(8) 0.0150(7) 0.0006(6) 0.0011(6) -0.0002(6)
C8 0.0352(11) 0.0190(9) 0.0224(8) -0.0024(7) 0.0095(8) 0.0046(8)
C7 0.0401(12) 0.0149(9) 0.0291(9) 0.0033(8) 0.0083(9) 0.0044(8)
C6 0.0313(10) 0.0200(9) 0.0206(8) 0.0062(7) 0.0050(7) 0.0001(8)
C1 0.0146(8) 0.0180(8) 0.0130(7) 0.0006(6) 0.0034(6) 0.0003(6)
C20 0.0230(9) 0.0171(9) 0.0270(9) 0.0047(7) 0.0089(7) 0.0010(7)
C41 0.0406(15) 0.108(3) 0.0394(13) -0.0285(16) 0.0192(12) -0.0207(17)
F6 0.1103(15) 0.0545(10) 0.0245(7) 0.0114(7) -0.0080(8) -0.0156(10)
F5 0.166(2) 0.0364(9) 0.0461(9) 0.0159(7) -0.0096(11) -0.0450(12)
F4 0.0908(15) 0.0773(14) 0.0888(14) 0.0213(11) 0.0159(11) 0.0568(12)
C42 0.0680(18) 0.0270(12) 0.0291(11) 0.0076(9) 0.0007(11) -0.0061(12)

loop_
_atom_type_symbol
_atom_type_description
_atom_type_scat_dispersion_real
_atom_type_scat_dispersion_imag
_atom_type_scat_source
C C 0.0033 0.0016 'International Tables Vol C Tables 4.2.6.8 and 6.1.1.4'
H H 0.0000 0.0000 'International Tables Vol C Tables 4.2.6.8 and 6.1.1.4'
Cl Cl 0.1484 0.1585 'International Tables Vol C Tables 4.2.6.8 and 6.1.1.4'
F F 0.0171 0.0103 'International Tables Vol C Tables 4.2.6.8 and 6.1.1.4'
N N 0.0061 0.0033 'International Tables Vol C Tables 4.2.6.8 and 6.1.1.4'
O O 0.0106 0.0060 'International Tables Vol C Tables 4.2.6.8 and 6.1.1.4'
P P 0.1023 0.0942 'International Tables Vol C Tables 4.2.6.8 and 6.1.1.4'
S S 0.1246 0.1234 'International Tables Vol C Tables 4.2.6.8 and 6.1.1.4'

loop_
_geom_angle_atom_site_label_1
_geom_angle_atom_site_label_2
_geom_angle_atom_site_label_3
_geom_angle
O1 S1 O3 114.99(12)
O1 S1 C41 103.47(18)
O3 S1 C41 102.83(12)
O2 S1 O1 114.35(15)
O2 S1 O3 116.15(11)
O2 S1 C41 102.41(14)
O6 S2 O4 115.74(11)
O6 S2 O5 114.75(12)
O6 S2 C42 103.59(14)
O4 S2 C42 103.32(12)
O5 S2 O4 114.44(9)
O5 S2 C42 102.56(12)
C34 P11 C40 110.42(11)
C34 P11 C2 107.62(10)
C28 P11 C34 110.05(9)
C28 P11 C40 108.24(10)
C28 P11 C2 113.68(9)
C40 P11 C2 106.78(10)
C3 N2 C16 126.02(14)
C1 N2 C3 107.09(15)
C1 N2 C16 126.12(15)
C2 N1 C4 128.76(14)
C1 N1 C2 107.81(15)
C1 N1 C4 123.43(15)
C30 C29 C28 119.50(19)
C37 C38 C39 120.1(2)
C31 C32 C33 120.7(2)
C32 C31 C30 120.3(2)
C35 C34 P11 116.39(15)
C39 C34 P11 123.03(15)
C39 C34 C35 120.58(17)
C29 C30 C31 120.3(2)
C19 C18 C17 120.48(17)
C18 C17 C22 120.19(16)
C18 C17 C16 116.28(17)
C16 C17 C22 123.53(17)
C17 C22 C24 110.68(18)
C17 C22 C23 110.39(17)
C23 C22 C24 110.93(18)
C15 C13 C14 107.60(16)
C9 C13 C15 111.03(16)
C9 C13 C14 113.54(17)
C29 C28 P11 119.77(15)
C33 C28 P11 119.83(15)
C33 C28 C29 120.29(19)
N2 C3 Cl2 119.93(14)
C2 C3 Cl2 130.88(15)
C2 C3 N2 109.10(15)
C20 C19 C18 121.41(18)
C38 C37 C36 120.55(19)
C36 C35 C34 119.07(19)
C16 C21 C25 124.04(17)
C20 C21 C16 115.91(16)
C20 C21 C25 120.05(16)
C38 C39 C34 119.26(19)
C4 C5 C10 124.21(17)
C6 C5 C10 119.56(16)
C6 C5 C4 116.15(17)
C4 C9 C13 123.75(17)
C8 C9 C13 120.54(16)
C8 C9 C4 115.68(16)
C32 C33 C28 118.91(19)
C17 C16 N2 118.48(15)
C17 C16 C21 125.08(17)
C21 C16 N2 116.44(15)
C11 C10 C12 109.45(16)
C5 C10 C11 112.78(17)
C5 C10 C12 109.88(17)
N1 C2 P11 128.57(14)
C3 C2 P11 125.88(13)
C3 C2 N1 105.55(15)
C27 C25 C26 110.40(18)
C21 C25 C27 110.55(17)
C21 C25 C26 111.35(18)
C35 C36 C37 120.4(2)
C5 C4 N1 117.77(15)
C5 C4 C9 125.05(17)
C9 C4 N1 117.12(15)
C7 C8 C9 121.28(18)
C6 C7 C8 121.00(19)
C7 C6 C5 120.82(17)
N2 C1 Cl1 123.96(13)
N1 C1 Cl1 125.55(14)
N1 C1 N2 110.42(16)
C19 C20 C21 120.82(17)
F2 C41 S1 112.5(2)
F2 C41 F1 107.6(2)
F2 C41 F3 108.4(3)
F1 C41 S1 110.4(2)
F1 C41 F3 107.9(3)
F3 C41 S1 109.8(2)
F6 C42 S2 111.75(19)
F5 C42 S2 110.6(2)
F5 C42 F6 107.2(2)
F5 C42 F4 108.4(3)
F4 C42 S2 111.50(18)
F4 C42 F6 107.2(2)

loop_
_geom_bond_atom_site_label_1
_geom_bond_atom_site_label_2
_geom_bond_distance
Cl2 C3 1.689(2)
Cl1 C1 1.676(2)
S1 O1 1.432(2)
S1 O3 1.446(2)
S1 O2 1.427(2)
S1 C41 1.823(3)
S2 O6 1.432(2)
S2 O4 1.4459(18)
S2 O5 1.4396(18)
S2 C42 1.814(3)
P11 C34 1.787(2)
P11 C28 1.782(2)
P11 C40 1.790(2)
P11 C2 1.810(2)
F2 C41 1.303(3)
F1 C41 1.340(3)
F3 C41 1.356(4)
N2 C3 1.381(2)
N2 C16 1.458(2)
N2 C1 1.337(2)
N1 C2 1.412(2)
N1 C4 1.464(2)
N1 C1 1.335(2)
C29 C30 1.379(3)
C29 C28 1.403(3)
C38 C37 1.380(3)
C38 C39 1.393(3)
C32 C31 1.382(3)
C32 C33 1.387(3)
C15 C13 1.529(3)
C31 C30 1.387(3)
C34 C35 1.402(3)
C34 C39 1.398(3)
C18 C17 1.396(3)
C18 C19 1.389(3)
C11 C10 1.530(3)
C17 C22 1.521(3)
C17 C16 1.398(3)
C22 C24 1.538(3)
C22 C23 1.531(3)
C13 C9 1.526(3)
C13 C14 1.529(3)
C28 C33 1.402(3)
C3 C2 1.363(3)
C19 C20 1.387(3)
C37 C36 1.389(3)
C27 C25 1.533(3)
C35 C36 1.386(3)
C12 C10 1.536(3)
C21 C16 1.405(3)
C21 C25 1.520(3)
C21 C20 1.395(3)
C5 C10 1.523(3)
C5 C4 1.401(3)
C5 C6 1.397(3)
C9 C4 1.403(3)
C9 C8 1.392(3)
C26 C25 1.534(3)
C8 C7 1.391(3)
C7 C6 1.380(3)
F6 C42 1.337(3)
F5 C42 1.316(3)
F4 C42 1.323(4)
